data_4103316
loop_
_publ_author_name
'Elsa Quartapelle Procopio'
'Matteo Mauro'
'Monica Panigati'
'Daniela Donghi'
'Pierluigi Mercandelli'
'Angelo Sironi'
'Giuseppe D'Alfonso'
'Luisa De Cola'

_publ_section_title
;
 Highly Emitting Concomitant Polymorphic Crystals of a Dinuclear Rhenium
 Complex
;
_journal_name_full 'Journal of the American Chemical Society'
_journal_page_first 14397
_journal_page_last 14399
_journal_paper_doi 10.1021/ja106772v
_journal_volume 132
_journal_year 2010
_chemical_formula_moiety 'C16 H20 Cl2 N2 O6 Re2 Si2'
_chemical_formula_sum 'C16 H20 Cl2 N2 O6 Re2 Si2'
_chemical_formula_weight 835.82
_chemical_name_systematic
;
hexacarbonyldi-\m-chloro(\m-4,5-bis(trimethylsilyl)pyridazine-\kN1:\kN2)
dirhenium
;
_space_group_IT_number 15
_symmetry_cell_setting monoclinic
_symmetry_Int_Tables_number 15
_symmetry_space_group_name_Hall '-I 2ya'
_symmetry_space_group_name_H-M 'I 1 2/a 1'
_atom_sites_solution_hydrogens geom
_atom_sites_solution_primary direct
_atom_sites_solution_secondary difmap
_cell_angle_alpha 90
_cell_angle_beta 101.80(2)
_cell_angle_gamma 90
_cell_formula_units_Z 4
_cell_length_a 10.990(2)
_cell_length_b 12.734(2)
_cell_length_c 18.542(2)
_cell_measurement_reflns_used 8191
_cell_measurement_temperature 100(2)
_cell_measurement_theta_max 28.8
_cell_measurement_theta_min 2.5
_cell_volume 2540.1(7)
_computing_structure_refinement
;
Sheldrick, G. M. (1997). SHELX97. Universit\"at G\"ottingen, Germany.
;
_computing_structure_solution
;
SIR97: Altomare, A., Burla, M. C., Camalli, M., Cascarano, G. L.,
Giacovazzo, C., Guagliardi, A., Moliterni, A. G. G., Polidori, G. &
Spagna, R. (1999). J. Appl. Crystallogr. 32, 115-119.
;
_diffrn_ambient_temperature 100(2)
_diffrn_measured_fraction_theta_full 0.988
_diffrn_measured_fraction_theta_max 0.988
_diffrn_measurement_details
;
A full sphere of reciprocal space was scanned by 0.3\% \w steps, collecting
2400 frames each at 10 s exposure keeping the detector at 6.6 cm from the
sample. Intensity decay was monitored by recollecting the initial 50 frames
at the end of data collection and analysing the duplicate reflections.
;
_diffrn_measurement_device_type 'Brucker APEX II'
_diffrn_measurement_method '\w scans'
_diffrn_radiation_type MoK\a
_diffrn_radiation_wavelength 0.71073
_diffrn_reflns_av_R_equivalents 0.0328
_diffrn_reflns_av_sigmaI/netI 0.0221
_diffrn_reflns_limit_h_max 14
_diffrn_reflns_limit_h_min -14
_diffrn_reflns_limit_k_max 16
_diffrn_reflns_limit_k_min -16
_diffrn_reflns_limit_l_max 24
_diffrn_reflns_limit_l_min -24
_diffrn_reflns_number 19242
_diffrn_reflns_theta_full 28.00
_diffrn_reflns_theta_max 27.99
_diffrn_reflns_theta_min 1.95
_diffrn_standards_decay_% 0
_exptl_absorpt_coefficient_mu 9.859
_exptl_absorpt_correction_T_max 0.694
_exptl_absorpt_correction_T_min 0.258
_exptl_absorpt_correction_type empirical
_exptl_absorpt_process_details
;
Sheldrick, G. M. (1996). SADABS. Universit\"at G\"ottingen, Germany.
Reflections employed for parameter determination: 13714
Maximum odd and even orders for spherical harmonics: 7 and 8
Effective data to parameter ratio: 4.8
;
_exptl_crystal_colour yellow
_exptl_crystal_density_diffrn 2.186
_exptl_crystal_density_method 'not measured'
_exptl_crystal_F_000 1560
_exptl_crystal_preparation
;
Crystals were obtained by slow diffusion of n-hexane in a dichloromethane
solution at 248 K.
;
_exptl_crystal_size_max 0.19
_exptl_crystal_size_mid 0.04
_exptl_crystal_size_min 0.04
_refine_diff_density_max 1.195
_refine_diff_density_min -0.811
_refine_diff_density_rms 0.118
_refine_ls_extinction_method none
_refine_ls_goodness_of_fit_ref 1.052
_refine_ls_hydrogen_treatment constr
_refine_ls_matrix_type full
_refine_ls_number_parameters 139
_refine_ls_number_reflns 3042
_refine_ls_number_restraints 0
_refine_ls_restrained_S_all 1.052
_refine_ls_R_factor_all 0.0239
_refine_ls_R_factor_gt 0.0194
_refine_ls_shift/su_max 0.001
_refine_ls_shift/su_mean 0.000
_refine_ls_structure_factor_coef Fsqd
_refine_ls_weighting_details
;
w=1/[\s^2^(Fo^2^)+(0.015P)^2^+4.1P] where P=(Fo^2^+2Fc^2^)/3
;
_refine_ls_weighting_scheme calc
_refine_ls_wR_factor_gt 0.0348
_refine_ls_wR_factor_ref 0.0359
_reflns_number_gt 2760
_reflns_number_total 3042
_reflns_threshold_expression 'I > 2\s(I)'
_cod_data_source_file ja106772v_si_002.cif
_cod_data_source_block 1yellow
_cod_database_code 4103316

loop_
_symmetry_equiv_pos_as_xyz
'x, y, z'
'-x+1/2, y, -z'
'x+1/2, y+1/2, z+1/2'
'-x+1, y+1/2, -z+1/2'
'-x, -y, -z'
'x-1/2, -y, z'
'-x+1/2, -y+1/2, -z+1/2'
'x, -y+1/2, z+1/2'

loop_
_atom_site_label
_atom_site_type_symbol
_atom_site_fract_x
_atom_site_fract_y
_atom_site_fract_z
_atom_site_U_iso_or_equiv
_atom_site_adp_type
_atom_site_occupancy
_atom_site_symmetry_multiplicity
_atom_site_calc_flag
_atom_site_refinement_flags
Re1 Re 0.160969(9) 0.644379(9) 0.908731(6) 0.01250(4) Uani 1 1 d .
C1 C 0.1249(2) 0.7818(2) 0.86623(16) 0.0172(6) Uani 1 1 d .
C2 C 0.1989(3) 0.6022(2) 0.81741(17) 0.0188(6) Uani 1 1 d .
C3 C -0.0065(3) 0.6047(2) 0.87173(17) 0.0176(6) Uani 1 1 d .
C4 C 0.1820(2) 0.4026(2) 0.93341(16) 0.0145(6) Uani 1 1 d .
H1 H 0.1322 0.4044 0.8851 0.017 Uiso 1 1 calc R
C5 C 0.2140(2) 0.3030(2) 0.96401(15) 0.0136(6) Uani 1 1 d .
C6 C 0.0479(3) 0.2389(3) 0.81789(17) 0.0256(7) Uani 1 1 d .
H2 H 0.0159 0.1807 0.7848 0.038 Uiso 1 1 calc R
H3 H 0.0890 0.2901 0.7914 0.038 Uiso 1 1 calc R
H4 H -0.0212 0.2729 0.8349 0.038 Uiso 1 1 calc R
C7 C 0.3005(3) 0.1409(3) 0.8650(2) 0.0290(8) Uani 1 1 d .
H5 H 0.3665 0.1227 0.9071 0.043 Uiso 1 1 calc R
H6 H 0.3297 0.1967 0.8362 0.043 Uiso 1 1 calc R
H7 H 0.2783 0.0789 0.8338 0.043 Uiso 1 1 calc R
C8 C 0.0848(3) 0.0819(2) 0.94265(19) 0.0257(7) Uani 1 1 d .
H8 H 0.0431 0.0329 0.9048 0.038 Uiso 1 1 calc R
H9 H 0.0234 0.1132 0.9679 0.038 Uiso 1 1 calc R
H10 H 0.1475 0.0441 0.9785 0.038 Uiso 1 1 calc R
N1 N 0.21468(19) 0.49469(19) 0.96566(12) 0.0130(5) Uani 1 1 d .
O1 O 0.1055(2) 0.86369(17) 0.84142(13) 0.0266(5) Uani 1 1 d .
O2 O 0.2179(2) 0.57819(19) 0.76084(12) 0.0292(5) Uani 1 1 d .
O3 O -0.10854(19) 0.58105(19) 0.84894(12) 0.0271(5) Uani 1 1 d .
Si1 Si 0.16160(7) 0.18765(7) 0.89860(5) 0.01795(18) Uani 1 1 d .
Cl1 Cl 0.37789(6) 0.69392(6) 0.96784(4) 0.01678(14) Uani 1 1 d .

loop_
_atom_site_aniso_label
_atom_site_aniso_U_11
_atom_site_aniso_U_22
_atom_site_aniso_U_33
_atom_site_aniso_U_23
_atom_site_aniso_U_13
_atom_site_aniso_U_12
Re1 0.01299(6) 0.01138(6) 0.01339(6) 0.00099(5) 0.00330(4) 0.00089(4)
C1 0.0161(13) 0.0173(16) 0.0183(16) -0.0014(13) 0.0041(11) -0.0003(11)
C2 0.0190(14) 0.0151(15) 0.0223(18) 0.0069(13) 0.0043(12) 0.0029(11)
C3 0.0216(15) 0.0141(15) 0.0187(16) 0.0005(13) 0.0080(12) 0.0008(11)
C4 0.0147(13) 0.0180(16) 0.0110(14) -0.0006(12) 0.0035(10) -0.0015(11)
C5 0.0125(12) 0.0133(15) 0.0161(15) -0.0016(12) 0.0057(10) -0.0020(10)
C6 0.0322(16) 0.0244(19) 0.0200(18) -0.0074(14) 0.0052(13) -0.0074(14)
C7 0.0306(17) 0.0272(19) 0.035(2) -0.0085(16) 0.0203(15) -0.0029(14)
C8 0.0267(16) 0.0156(17) 0.037(2) -0.0043(15) 0.0124(14) -0.0064(12)
N1 0.0126(10) 0.0140(13) 0.0125(13) 0.0011(10) 0.0028(9) 0.0007(9)
O1 0.0338(12) 0.0156(13) 0.0313(14) 0.0049(10) 0.0092(10) 0.0054(9)
O2 0.0377(13) 0.0339(15) 0.0181(13) 0.0014(11) 0.0103(10) 0.0105(11)
O3 0.0189(11) 0.0326(15) 0.0287(13) -0.0017(11) 0.0025(9) -0.0052(9)
Si1 0.0207(4) 0.0143(4) 0.0207(5) -0.0048(4) 0.0085(3) -0.0034(3)
Cl1 0.0149(3) 0.0193(4) 0.0169(4) 0.0018(3) 0.0051(2) -0.0026(3)

loop_
_atom_type_symbol
_atom_type_description
_atom_type_scat_dispersion_real
_atom_type_scat_dispersion_imag
_atom_type_scat_source
C C 0.0033 0.0016 'International Tables Vol C Tables 4.2.6.8 and 6.1.1.4'
H H 0.0000 0.0000 'International Tables Vol C Tables 4.2.6.8 and 6.1.1.4'
N N 0.0061 0.0033 'International Tables Vol C Tables 4.2.6.8 and 6.1.1.4'
O O 0.0106 0.0060 'International Tables Vol C Tables 4.2.6.8 and 6.1.1.4'
Si Si 0.0817 0.0704 'International Tables Vol C Tables 4.2.6.8 and 6.1.1.4'
Cl Cl 0.1484 0.1585 'International Tables Vol C Tables 4.2.6.8 and 6.1.1.4'
Re Re -1.0185 7.2310 'International Tables Vol C Tables 4.2.6.8 and 6.1.1.4'

loop_
_geom_angle_atom_site_label_1
_geom_angle_atom_site_label_2
_geom_angle_atom_site_label_3
_geom_angle
_geom_angle_site_symmetry_1
_geom_angle_site_symmetry_3
C1 Re1 C2 87.55(13) . .
C1 Re1 C3 89.46(12) . .
C1 Re1 N1 174.60(10) . .
C1 Re1 Cl1 92.77(8) . .
C1 Re1 Cl1 94.93(9) . 2_557
C2 Re1 C3 88.60(13) . .
C2 Re1 N1 95.51(11) . .
C2 Re1 Cl1 95.68(9) . .
C2 Re1 Cl1 176.66(9) . 2_557
C3 Re1 N1 95.05(11) . .
C3 Re1 Cl1 175.25(9) . .
C3 Re1 Cl1 93.66(9) . 2_557
N1 Re1 Cl1 82.52(6) . .
N1 Re1 Cl1 81.85(6) . 2_557
Cl1 Re1 Cl1 81.98(3) . 2_557
Re1 C1 O1 178.8(3) . .
Re1 C2 O2 177.5(3) . .
Re1 C3 O3 179.6(3) . .
C5 C4 N1 126.2(3) . .
C4 C5 C5 115.44(16) . 2_557
C4 C5 Si1 114.7(2) . .
C5 C5 Si1 129.70(9) 2_557 .
Re1 N1 C4 121.73(18) . .
Re1 N1 N1 119.93(6) . 2_557
C4 N1 N1 118.31(16) . 2_557
C5 Si1 C6 107.79(14) . .
C5 Si1 C7 107.24(14) . .
C5 Si1 C8 112.35(14) . .
C6 Si1 C7 107.76(16) . .
C6 Si1 C8 108.44(15) . .
C7 Si1 C8 113.05(16) . .
Re1 Cl1 Re1 90.66(2) . 2_557

loop_
_geom_bond_atom_site_label_1
_geom_bond_atom_site_label_2
_geom_bond_distance
_geom_bond_site_symmetry_2
Re1 C1 1.927(3) .
Re1 C2 1.903(3) .
Re1 C3 1.897(3) .
Re1 N1 2.201(2) .
Re1 Cl1 2.4928(8) .
Re1 Cl1 2.4936(9) 2_557
C1 O1 1.142(4) .
C2 O2 1.151(4) .
C3 O3 1.154(3) .
C4 N1 1.332(4) .
C4 C5 1.404(4) .
C5 C5 1.406(5) 2_557
C5 Si1 1.917(3) .
C6 Si1 1.861(3) .
C7 Si1 1.860(3) .
C8 Si1 1.864(3) .
N1 N1 1.349(4) 2_557
